data_7043102
loop_
_publ_author_name
'Whittle, Thomas A.'
'Brant, William R.'
'Hester, James R.'
'Gu, Qinfen'
'Schmid, Siegbert'

_publ_section_title
;
 Tailoring phase transition temperatures in perovskites via A-site vacancy
 generation
;
_journal_name_full 'Dalton Trans.'
_journal_paper_doi 10.1039/C7DT00352H
_journal_year 2017
_chemical_formula_sum 'Nb0.4 O3 Sr0.8 Ti0.48 Zr0.12'
_chemical_formula_weight 189.2
_chemical_name_systematic ' ?'
_space_group_IT_number 221
_symmetry_cell_setting cubic
_symmetry_Int_Tables_number 221
_symmetry_space_group_name_Hall '-P 4 2 3'
_symmetry_space_group_name_H-M 'P m -3 m'
_cell_angle_alpha 90
_cell_angle_beta 90
_cell_angle_gamma 90
_cell_formula_units_Z 1
_cell_length_a 3.956674(4)
_cell_length_b 3.956674(4)
_cell_length_c 3.956674(4)
_cell_measurement_temperature 293
_cell_volume 61.94280(11)
_diffrn_ambient_temperature 293
_diffrn_radiation_probe x-ray
_diffrn_radiation_wavelength 0.82538
_exptl_absorpt_coefficient_mu 9.463
_exptl_crystal_density_diffrn 5.0716
_exptl_crystal_F_000 86
_pd_instr_location ' ?'
_pd_meas_2theta_range_max 82.005
_pd_meas_2theta_range_min 2.184
_pd_meas_number_of_points 21234
_pd_proc_2theta_range_max 82.005
_pd_proc_2theta_range_min 3.841
_pd_proc_ls_background_function '12 Legendre polynoms'
_pd_proc_ls_pref_orient_corr none
_pd_proc_ls_profile_function Pseudo-Voigt
_pd_proc_ls_prof_R_factor 0.0454
_pd_proc_ls_prof_wR_expected 0.0221
_pd_proc_ls_prof_wR_factor 0.0562
_refine_ls_goodness_of_fit_all 2.54
_refine_ls_number_constraints 0
_refine_ls_number_parameters 21
_refine_ls_number_restraints 0
_refine_ls_R_factor_all 0.0129
_refine_ls_R_factor_gt 0.0128
_refine_ls_shift/su_max 0.0473
_refine_ls_shift/su_mean 0.0027
_refine_ls_weighting_scheme sigma
_refine_ls_wR_factor_all 0.0228
_refine_ls_wR_factor_gt 0.0228
_cod_data_source_file c7dt00352h7.cif
_cod_data_source_block I
_cod_depositor_comments
;
The following automatic conversions were performed:

'_diffrn_radiation_probe' value 'X-ray' changed to 'x-ray' according
to
/home/data/users/saulius/crontab/automatic-downloads/rss-feeds/RSC/lib/dictionaries/cif_core.dic
dictionary named 'cif_core.dic' version 2.4.2 from 2011-04-26.

Automatic conversion script
Id: cif_fix_values 4973 2017-02-22 13:04:09Z antanas 
;
_cod_original_cell_volume 61.94279(10)
_cod_original_sg_symbol_Hall '-P 4;2;3'
_cod_database_code 7043102

loop_
_space_group_symop_id
_space_group_symop_operation_xyz
1 x,y,z
2 -x,-y,z
3 -x,y,-z
4 x,-y,-z
5 z,x,y
6 z,-x,-y
7 -z,-x,y
8 -z,x,-y
9 y,z,x
10 -y,z,-x
11 y,-z,-x
12 -y,-z,x
13 y,x,-z
14 -y,-x,-z
15 y,-x,z
16 -y,x,z
17 x,z,-y
18 -x,z,y
19 -x,-z,-y
20 x,-z,y
21 z,y,-x
22 z,-y,x
23 -z,y,x
24 -z,-y,-x
25 -x,-y,-z
26 x,y,-z
27 x,-y,z
28 -x,y,z
29 -z,-x,-y
30 -z,x,y
31 z,x,-y
32 z,-x,y
33 -y,-z,-x
34 y,-z,x
35 -y,z,x
36 y,z,-x
37 -y,-x,z
38 y,x,z
39 -y,x,-z
40 y,-x,-z
41 -x,-z,y
42 x,-z,-y
43 x,z,y
44 -x,z,-y
45 -z,-y,x
46 -z,y,-x
47 z,-y,-x
48 z,y,x

loop_
_atom_site_label
_atom_site_type_symbol
_atom_site_fract_x
_atom_site_fract_y
_atom_site_fract_z
_atom_site_adp_type
_atom_site_U_iso_or_equiv
_atom_site_site_symmetry_multiplicity
_atom_site_occupancy
_atom_site_calc_flag
Sr Sr 0.5 0.5 0.5 Uiso 0.00970(8) 1 0.8 d
Ti Ti 0 0 0 Uiso 0.00933(8) 1 0.48 d
Zr Zr 0 0 0 Uiso 0.00933(8) 1 0.12 d
Nb Nb 0 0 0 Uiso 0.00933(8) 1 0.4 d
O O 0 0 0.5 Uiso 0.0147(2) 3 1 d

loop_
_atom_type_symbol
_atom_type_scat_dispersion_real
_atom_type_scat_dispersion_imag
_atom_type_scat_source
Nb -1.2589 0.8323 'International Tables Vol C tables 4.2.6.8 and 6.1.1.1'
O 0.0160 0.0087 'International Tables Vol C tables 4.2.6.8 and 6.1.1.1'
Sr -2.2526 0.6045 'International Tables Vol C tables 4.2.6.8 and 6.1.1.1'
Ti 0.3250 0.5982 'International Tables Vol C tables 4.2.6.8 and 6.1.1.1'
Zr -1.4610 0.7509 'International Tables Vol C tables 4.2.6.8 and 6.1.1.1'

loop_
_geom_angle_atom_site_label_1
_geom_angle_atom_site_label_2
_geom_angle_atom_site_label_3
_geom_angle_site_symmetry_1
_geom_angle_site_symmetry_3
_geom_angle
Sr Sr Sr 1_455 1_545 90
Sr Sr Sr 1_455 1_554 90
Sr Sr Sr 1_455 1_556 90
Sr Sr Sr 1_455 1_565 90
Sr Sr Sr 1_455 1_655 180.0(5)
Sr Sr Ti 1_455 . 54.74
Sr Sr Ti 1_455 1_556 54.74
Sr Sr Ti 1_455 1_565 54.74
Sr Sr Ti 1_455 1_566 54.74
Sr Sr Ti 1_455 1_655 125.26
Sr Sr Ti 1_455 1_656 125.26
Sr Sr Ti 1_455 1_665 125.26
Sr Sr Ti 1_455 1_666 125.26
Sr Sr Zr 1_455 . 54.74
Sr Sr Zr 1_455 1_556 54.74
Sr Sr Zr 1_455 1_565 54.74
Sr Sr Zr 1_455 1_566 54.74
Sr Sr Zr 1_455 1_655 125.26
Sr Sr Zr 1_455 1_656 125.26
Sr Sr Zr 1_455 1_665 125.26
Sr Sr Zr 1_455 1_666 125.26
Sr Sr Nb 1_455 . 54.74
Sr Sr Nb 1_455 1_556 54.74
Sr Sr Nb 1_455 1_565 54.74
Sr Sr Nb 1_455 1_566 54.74
Sr Sr Nb 1_455 1_655 125.26
Sr Sr Nb 1_455 1_656 125.26
Sr Sr Nb 1_455 1_665 125.26
Sr Sr Nb 1_455 1_666 125.26
Sr Sr Sr 1_545 1_554 90
Sr Sr Sr 1_545 1_556 90
Sr Sr Sr 1_545 1_565 180.0(5)
Sr Sr Sr 1_545 1_655 90
Sr Sr Ti 1_545 . 54.74
Sr Sr Ti 1_545 1_556 54.74
Sr Sr Ti 1_545 1_565 125.26
Sr Sr Ti 1_545 1_566 125.26
Sr Sr Ti 1_545 1_655 54.74
Sr Sr Ti 1_545 1_656 54.74
Sr Sr Ti 1_545 1_665 125.26
Sr Sr Ti 1_545 1_666 125.26
Sr Sr Zr 1_545 . 54.74
Sr Sr Zr 1_545 1_556 54.74
Sr Sr Zr 1_545 1_565 125.26
Sr Sr Zr 1_545 1_566 125.26
Sr Sr Zr 1_545 1_655 54.74
Sr Sr Zr 1_545 1_656 54.74
Sr Sr Zr 1_545 1_665 125.26
Sr Sr Zr 1_545 1_666 125.26
Sr Sr Nb 1_545 . 54.74
Sr Sr Nb 1_545 1_556 54.74
Sr Sr Nb 1_545 1_565 125.26
Sr Sr Nb 1_545 1_566 125.26
Sr Sr Nb 1_545 1_655 54.74
Sr Sr Nb 1_545 1_656 54.74
Sr Sr Nb 1_545 1_665 125.26
Sr Sr Nb 1_545 1_666 125.26
Sr Sr Sr 1_554 1_556 180.0(5)
Sr Sr Sr 1_554 1_565 90
Sr Sr Sr 1_554 1_655 90
Sr Sr Ti 1_554 . 54.74
Sr Sr Ti 1_554 1_556 125.26
Sr Sr Ti 1_554 1_565 54.74
Sr Sr Ti 1_554 1_566 125.26
Sr Sr Ti 1_554 1_655 54.74
Sr Sr Ti 1_554 1_656 125.26
Sr Sr Ti 1_554 1_665 54.74
Sr Sr Ti 1_554 1_666 125.26
Sr Sr Zr 1_554 . 54.74
Sr Sr Zr 1_554 1_556 125.26
Sr Sr Zr 1_554 1_565 54.74
Sr Sr Zr 1_554 1_566 125.26
Sr Sr Zr 1_554 1_655 54.74
Sr Sr Zr 1_554 1_656 125.26
Sr Sr Zr 1_554 1_665 54.74
Sr Sr Zr 1_554 1_666 125.26
Sr Sr Nb 1_554 . 54.74
Sr Sr Nb 1_554 1_556 125.26
Sr Sr Nb 1_554 1_565 54.74
Sr Sr Nb 1_554 1_566 125.26
Sr Sr Nb 1_554 1_655 54.74
Sr Sr Nb 1_554 1_656 125.26
Sr Sr Nb 1_554 1_665 54.74
Sr Sr Nb 1_554 1_666 125.26
Sr Sr Sr 1_556 1_565 90
Sr Sr Sr 1_556 1_655 90
Sr Sr Ti 1_556 . 125.26
Sr Sr Ti 1_556 1_556 54.74
Sr Sr Ti 1_556 1_565 125.26
Sr Sr Ti 1_556 1_566 54.74
Sr Sr Ti 1_556 1_655 125.26
Sr Sr Ti 1_556 1_656 54.74
Sr Sr Ti 1_556 1_665 125.26
Sr Sr Ti 1_556 1_666 54.74
Sr Sr Zr 1_556 . 125.26
Sr Sr Zr 1_556 1_556 54.74
Sr Sr Zr 1_556 1_565 125.26
Sr Sr Zr 1_556 1_566 54.74
Sr Sr Zr 1_556 1_655 125.26
Sr Sr Zr 1_556 1_656 54.74
Sr Sr Zr 1_556 1_665 125.26
Sr Sr Zr 1_556 1_666 54.74
Sr Sr Nb 1_556 . 125.26
Sr Sr Nb 1_556 1_556 54.74
Sr Sr Nb 1_556 1_565 125.26
Sr Sr Nb 1_556 1_566 54.74
Sr Sr Nb 1_556 1_655 125.26
Sr Sr Nb 1_556 1_656 54.74
Sr Sr Nb 1_556 1_665 125.26
Sr Sr Nb 1_556 1_666 54.74
Sr Sr Sr 1_565 1_655 90
Sr Sr Ti 1_565 . 125.26
Sr Sr Ti 1_565 1_556 125.26
Sr Sr Ti 1_565 1_565 54.74
Sr Sr Ti 1_565 1_566 54.74
Sr Sr Ti 1_565 1_655 125.26
Sr Sr Ti 1_565 1_656 125.26
Sr Sr Ti 1_565 1_665 54.74
Sr Sr Ti 1_565 1_666 54.74
Sr Sr Zr 1_565 . 125.26
Sr Sr Zr 1_565 1_556 125.26
Sr Sr Zr 1_565 1_565 54.74
Sr Sr Zr 1_565 1_566 54.74
Sr Sr Zr 1_565 1_655 125.26
Sr Sr Zr 1_565 1_656 125.26
Sr Sr Zr 1_565 1_665 54.74
Sr Sr Zr 1_565 1_666 54.74
Sr Sr Nb 1_565 . 125.26
Sr Sr Nb 1_565 1_556 125.26
Sr Sr Nb 1_565 1_565 54.74
Sr Sr Nb 1_565 1_566 54.74
Sr Sr Nb 1_565 1_655 125.26
Sr Sr Nb 1_565 1_656 125.26
Sr Sr Nb 1_565 1_665 54.74
Sr Sr Nb 1_565 1_666 54.74
Sr Sr Ti 1_655 . 125.26
Sr Sr Ti 1_655 1_556 125.26
Sr Sr Ti 1_655 1_565 125.26
Sr Sr Ti 1_655 1_566 125.26
Sr Sr Ti 1_655 1_655 54.74
Sr Sr Ti 1_655 1_656 54.74
Sr Sr Ti 1_655 1_665 54.74
Sr Sr Ti 1_655 1_666 54.74
Sr Sr Zr 1_655 . 125.26
Sr Sr Zr 1_655 1_556 125.26
Sr Sr Zr 1_655 1_565 125.26
Sr Sr Zr 1_655 1_566 125.26
Sr Sr Zr 1_655 1_655 54.74
Sr Sr Zr 1_655 1_656 54.74
Sr Sr Zr 1_655 1_665 54.74
Sr Sr Zr 1_655 1_666 54.74
Sr Sr Nb 1_655 . 125.26
Sr Sr Nb 1_655 1_556 125.26
Sr Sr Nb 1_655 1_565 125.26
Sr Sr Nb 1_655 1_566 125.26
Sr Sr Nb 1_655 1_655 54.74
Sr Sr Nb 1_655 1_656 54.74
Sr Sr Nb 1_655 1_665 54.74
Sr Sr Nb 1_655 1_666 54.74
Ti Sr Ti . 1_556 70.53
Ti Sr Ti . 1_565 70.53
Ti Sr Ti . 1_566 109.47
Ti Sr Ti . 1_655 70.53
Ti Sr Ti . 1_656 109.47
Ti Sr Ti . 1_665 109.47
Ti Sr Ti . 1_666 180.0(5)
Ti Sr Zr . . 0.0(5)
Ti Sr Zr . 1_556 70.53
Ti Sr Zr . 1_565 70.53
Ti Sr Zr . 1_566 109.47
Ti Sr Zr . 1_655 70.53
Ti Sr Zr . 1_656 109.47
Ti Sr Zr . 1_665 109.47
Ti Sr Zr . 1_666 180.0(5)
Ti Sr Nb . . 0.0(5)
Ti Sr Nb . 1_556 70.53
Ti Sr Nb . 1_565 70.53
Ti Sr Nb . 1_566 109.47
Ti Sr Nb . 1_655 70.53
Ti Sr Nb . 1_656 109.47
Ti Sr Nb . 1_665 109.47
Ti Sr Nb . 1_666 180.0(5)
Ti Sr Ti 1_556 1_565 109.47
Ti Sr Ti 1_556 1_566 70.53
Ti Sr Ti 1_556 1_655 109.47
Ti Sr Ti 1_556 1_656 70.53
Ti Sr Ti 1_556 1_665 180.0(5)
Ti Sr Ti 1_556 1_666 109.47
Ti Sr Zr 1_556 . 70.53
Ti Sr Zr 1_556 1_556 0.0(5)
Ti Sr Zr 1_556 1_565 109.47
Ti Sr Zr 1_556 1_566 70.53
Ti Sr Zr 1_556 1_655 109.47
Ti Sr Zr 1_556 1_656 70.53
Ti Sr Zr 1_556 1_665 180.0(5)
Ti Sr Zr 1_556 1_666 109.47
Ti Sr Nb 1_556 . 70.53
Ti Sr Nb 1_556 1_556 0.0(5)
Ti Sr Nb 1_556 1_565 109.47
Ti Sr Nb 1_556 1_566 70.53
Ti Sr Nb 1_556 1_655 109.47
Ti Sr Nb 1_556 1_656 70.53
Ti Sr Nb 1_556 1_665 180.0(5)
Ti Sr Nb 1_556 1_666 109.47
Ti Sr Ti 1_565 1_566 70.53
Ti Sr Ti 1_565 1_655 109.47
Ti Sr Ti 1_565 1_656 180.0(5)
Ti Sr Ti 1_565 1_665 70.53
Ti Sr Ti 1_565 1_666 109.47
Ti Sr Zr 1_565 . 70.53
Ti Sr Zr 1_565 1_556 109.47
Ti Sr Zr 1_565 1_565 0.0(5)
Ti Sr Zr 1_565 1_566 70.53
Ti Sr Zr 1_565 1_655 109.47
Ti Sr Zr 1_565 1_656 180.0(5)
Ti Sr Zr 1_565 1_665 70.53
Ti Sr Zr 1_565 1_666 109.47
Ti Sr Nb 1_565 . 70.53
Ti Sr Nb 1_565 1_556 109.47
Ti Sr Nb 1_565 1_565 0.0(5)
Ti Sr Nb 1_565 1_566 70.53
Ti Sr Nb 1_565 1_655 109.47
Ti Sr Nb 1_565 1_656 180.0(5)
Ti Sr Nb 1_565 1_665 70.53
Ti Sr Nb 1_565 1_666 109.47
Ti Sr Ti 1_566 1_655 180.0(5)
Ti Sr Ti 1_566 1_656 109.47
Ti Sr Ti 1_566 1_665 109.47
Ti Sr Ti 1_566 1_666 70.53
Ti Sr Zr 1_566 . 109.47
Ti Sr Zr 1_566 1_556 70.53
Ti Sr Zr 1_566 1_565 70.53
Ti Sr Zr 1_566 1_566 0.0(5)
Ti Sr Zr 1_566 1_655 180.0(5)
Ti Sr Zr 1_566 1_656 109.47
Ti Sr Zr 1_566 1_665 109.47
Ti Sr Zr 1_566 1_666 70.53
Ti Sr Nb 1_566 . 109.47
Ti Sr Nb 1_566 1_556 70.53
Ti Sr Nb 1_566 1_565 70.53
Ti Sr Nb 1_566 1_566 0.0(5)
Ti Sr Nb 1_566 1_655 180.0(5)
Ti Sr Nb 1_566 1_656 109.47
Ti Sr Nb 1_566 1_665 109.47
Ti Sr Nb 1_566 1_666 70.53
Ti Sr Ti 1_655 1_656 70.53
Ti Sr Ti 1_655 1_665 70.53
Ti Sr Ti 1_655 1_666 109.47
Ti Sr Zr 1_655 . 70.53
Ti Sr Zr 1_655 1_556 109.47
Ti Sr Zr 1_655 1_565 109.47
Ti Sr Zr 1_655 1_566 180.0(5)
Ti Sr Zr 1_655 1_655 0.0(5)
Ti Sr Zr 1_655 1_656 70.53
Ti Sr Zr 1_655 1_665 70.53
Ti Sr Zr 1_655 1_666 109.47
Ti Sr Nb 1_655 . 70.53
Ti Sr Nb 1_655 1_556 109.47
Ti Sr Nb 1_655 1_565 109.47
Ti Sr Nb 1_655 1_566 180.0(5)
Ti Sr Nb 1_655 1_655 0.0(5)
Ti Sr Nb 1_655 1_656 70.53
Ti Sr Nb 1_655 1_665 70.53
Ti Sr Nb 1_655 1_666 109.47
Ti Sr Ti 1_656 1_665 109.47
Ti Sr Ti 1_656 1_666 70.53
Ti Sr Zr 1_656 . 109.47
Ti Sr Zr 1_656 1_556 70.53
Ti Sr Zr 1_656 1_565 180.0(5)
Ti Sr Zr 1_656 1_566 109.47
Ti Sr Zr 1_656 1_655 70.53
Ti Sr Zr 1_656 1_656 0.0(5)
Ti Sr Zr 1_656 1_665 109.47
Ti Sr Zr 1_656 1_666 70.53
Ti Sr Nb 1_656 . 109.47
Ti Sr Nb 1_656 1_556 70.53
Ti Sr Nb 1_656 1_565 180.0(5)
Ti Sr Nb 1_656 1_566 109.47
Ti Sr Nb 1_656 1_655 70.53
Ti Sr Nb 1_656 1_656 0.0(5)
Ti Sr Nb 1_656 1_665 109.47
Ti Sr Nb 1_656 1_666 70.53
Ti Sr Ti 1_665 1_666 70.53
Ti Sr Zr 1_665 . 109.47
Ti Sr Zr 1_665 1_556 180.0(5)
Ti Sr Zr 1_665 1_565 70.53
Ti Sr Zr 1_665 1_566 109.47
Ti Sr Zr 1_665 1_655 70.53
Ti Sr Zr 1_665 1_656 109.47
Ti Sr Zr 1_665 1_665 0.0(5)
Ti Sr Zr 1_665 1_666 70.53
Ti Sr Nb 1_665 . 109.47
Ti Sr Nb 1_665 1_556 180.0(5)
Ti Sr Nb 1_665 1_565 70.53
Ti Sr Nb 1_665 1_566 109.47
Ti Sr Nb 1_665 1_655 70.53
Ti Sr Nb 1_665 1_656 109.47
Ti Sr Nb 1_665 1_665 0.0(5)
Ti Sr Nb 1_665 1_666 70.53
Ti Sr Zr 1_666 . 180.0(5)
Ti Sr Zr 1_666 1_556 109.47
Ti Sr Zr 1_666 1_565 109.47
Ti Sr Zr 1_666 1_566 70.53
Ti Sr Zr 1_666 1_655 109.47
Ti Sr Zr 1_666 1_656 70.53
Ti Sr Zr 1_666 1_665 70.53
Ti Sr Zr 1_666 1_666 0.0(5)
Ti Sr Nb 1_666 . 180.0(5)
Ti Sr Nb 1_666 1_556 109.47
Ti Sr Nb 1_666 1_565 109.47
Ti Sr Nb 1_666 1_566 70.53
Ti Sr Nb 1_666 1_655 109.47
Ti Sr Nb 1_666 1_656 70.53
Ti Sr Nb 1_666 1_665 70.53
Ti Sr Nb 1_666 1_666 0.0(5)
Zr Sr Zr . 1_556 70.53
Zr Sr Zr . 1_565 70.53
Zr Sr Zr . 1_566 109.47
Zr Sr Zr . 1_655 70.53
Zr Sr Zr . 1_656 109.47
Zr Sr Zr . 1_665 109.47
Zr Sr Zr . 1_666 180.0(5)
Zr Sr Nb . . 0.0(5)
Zr Sr Nb . 1_556 70.53
Zr Sr Nb . 1_565 70.53
Zr Sr Nb . 1_566 109.47
Zr Sr Nb . 1_655 70.53
Zr Sr Nb . 1_656 109.47
Zr Sr Nb . 1_665 109.47
Zr Sr Nb . 1_666 180.0(5)
Zr Sr Zr 1_556 1_565 109.47
Zr Sr Zr 1_556 1_566 70.53
Zr Sr Zr 1_556 1_655 109.47
Zr Sr Zr 1_556 1_656 70.53
Zr Sr Zr 1_556 1_665 180.0(5)
Zr Sr Zr 1_556 1_666 109.47
Zr Sr Nb 1_556 . 70.53
Zr Sr Nb 1_556 1_556 0.0(5)
Zr Sr Nb 1_556 1_565 109.47
Zr Sr Nb 1_556 1_566 70.53
Zr Sr Nb 1_556 1_655 109.47
Zr Sr Nb 1_556 1_656 70.53
Zr Sr Nb 1_556 1_665 180.0(5)
Zr Sr Nb 1_556 1_666 109.47
Zr Sr Zr 1_565 1_566 70.53
Zr Sr Zr 1_565 1_655 109.47
Zr Sr Zr 1_565 1_656 180.0(5)
Zr Sr Zr 1_565 1_665 70.53
Zr Sr Zr 1_565 1_666 109.47
Zr Sr Nb 1_565 . 70.53
Zr Sr Nb 1_565 1_556 109.47
Zr Sr Nb 1_565 1_565 0.0(5)
Zr Sr Nb 1_565 1_566 70.53
Zr Sr Nb 1_565 1_655 109.47
Zr Sr Nb 1_565 1_656 180.0(5)
Zr Sr Nb 1_565 1_665 70.53
Zr Sr Nb 1_565 1_666 109.47
Zr Sr Zr 1_566 1_655 180.0(5)
Zr Sr Zr 1_566 1_656 109.47
Zr Sr Zr 1_566 1_665 109.47
Zr Sr Zr 1_566 1_666 70.53
Zr Sr Nb 1_566 . 109.47
Zr Sr Nb 1_566 1_556 70.53
Zr Sr Nb 1_566 1_565 70.53
Zr Sr Nb 1_566 1_566 0.0(5)
Zr Sr Nb 1_566 1_655 180.0(5)
Zr Sr Nb 1_566 1_656 109.47
Zr Sr Nb 1_566 1_665 109.47
Zr Sr Nb 1_566 1_666 70.53
Zr Sr Zr 1_655 1_656 70.53
Zr Sr Zr 1_655 1_665 70.53
Zr Sr Zr 1_655 1_666 109.47
Zr Sr Nb 1_655 . 70.53
Zr Sr Nb 1_655 1_556 109.47
Zr Sr Nb 1_655 1_565 109.47
Zr Sr Nb 1_655 1_566 180.0(5)
Zr Sr Nb 1_655 1_655 0.0(5)
Zr Sr Nb 1_655 1_656 70.53
Zr Sr Nb 1_655 1_665 70.53
Zr Sr Nb 1_655 1_666 109.47
Zr Sr Zr 1_656 1_665 109.47
Zr Sr Zr 1_656 1_666 70.53
Zr Sr Nb 1_656 . 109.47
Zr Sr Nb 1_656 1_556 70.53
Zr Sr Nb 1_656 1_565 180.0(5)
Zr Sr Nb 1_656 1_566 109.47
Zr Sr Nb 1_656 1_655 70.53
Zr Sr Nb 1_656 1_656 0.0(5)
Zr Sr Nb 1_656 1_665 109.47
Zr Sr Nb 1_656 1_666 70.53
Zr Sr Zr 1_665 1_666 70.53
Zr Sr Nb 1_665 . 109.47
Zr Sr Nb 1_665 1_556 180.0(5)
Zr Sr Nb 1_665 1_565 70.53
Zr Sr Nb 1_665 1_566 109.47
Zr Sr Nb 1_665 1_655 70.53
Zr Sr Nb 1_665 1_656 109.47
Zr Sr Nb 1_665 1_665 0.0(5)
Zr Sr Nb 1_665 1_666 70.53
Zr Sr Nb 1_666 . 180.0(5)
Zr Sr Nb 1_666 1_556 109.47
Zr Sr Nb 1_666 1_565 109.47
Zr Sr Nb 1_666 1_566 70.53
Zr Sr Nb 1_666 1_655 109.47
Zr Sr Nb 1_666 1_656 70.53
Zr Sr Nb 1_666 1_665 70.53
Zr Sr Nb 1_666 1_666 0.0(5)
Nb Sr Nb . 1_556 70.53
Nb Sr Nb . 1_565 70.53
Nb Sr Nb . 1_566 109.47
Nb Sr Nb . 1_655 70.53
Nb Sr Nb . 1_656 109.47
Nb Sr Nb . 1_665 109.47
Nb Sr Nb . 1_666 180.0(5)
Nb Sr Nb 1_556 1_565 109.47
Nb Sr Nb 1_556 1_566 70.53
Nb Sr Nb 1_556 1_655 109.47
Nb Sr Nb 1_556 1_656 70.53
Nb Sr Nb 1_556 1_665 180.0(5)
Nb Sr Nb 1_556 1_666 109.47
Nb Sr Nb 1_565 1_566 70.53
Nb Sr Nb 1_565 1_655 109.47
Nb Sr Nb 1_565 1_656 180.0(5)
Nb Sr Nb 1_565 1_665 70.53
Nb Sr Nb 1_565 1_666 109.47
Nb Sr Nb 1_566 1_655 180.0(5)
Nb Sr Nb 1_566 1_656 109.47
Nb Sr Nb 1_566 1_665 109.47
Nb Sr Nb 1_566 1_666 70.53
Nb Sr Nb 1_655 1_656 70.53
Nb Sr Nb 1_655 1_665 70.53
Nb Sr Nb 1_655 1_666 109.47
Nb Sr Nb 1_656 1_665 109.47
Nb Sr Nb 1_656 1_666 70.53
Nb Sr Nb 1_665 1_666 70.53
Sr Ti Sr 1_444 1_445 70.53
Sr Ti Sr 1_444 1_454 70.53
Sr Ti Sr 1_444 1_455 109.47
Sr Ti Sr 1_444 1_544 70.53
Sr Ti Sr 1_444 1_545 109.47
Sr Ti Sr 1_444 1_554 109.47
Sr Ti Sr 1_444 . 180.0(5)
Sr Ti Zr 1_444 . 0
Sr Ti Nb 1_444 . 0
Sr Ti O 1_444 1_554 54.74
Sr Ti O 1_444 . 125.26
Sr Ti O 1_444 5_455 54.74
Sr Ti O 1_444 5_555 125.26
Sr Ti O 1_444 9_545 54.74
Sr Ti O 1_444 9_555 125.26
Sr Ti Sr 1_445 1_454 109.47
Sr Ti Sr 1_445 1_455 70.53
Sr Ti Sr 1_445 1_544 109.47
Sr Ti Sr 1_445 1_545 70.53
Sr Ti Sr 1_445 1_554 180.0(5)
Sr Ti Sr 1_445 . 109.47
Sr Ti Zr 1_445 . 0
Sr Ti Nb 1_445 . 0
Sr Ti O 1_445 1_554 125.26
Sr Ti O 1_445 . 54.74
Sr Ti O 1_445 5_455 54.74
Sr Ti O 1_445 5_555 125.26
Sr Ti O 1_445 9_545 54.74
Sr Ti O 1_445 9_555 125.26
Sr Ti Sr 1_454 1_455 70.53
Sr Ti Sr 1_454 1_544 109.47
Sr Ti Sr 1_454 1_545 180.0(5)
Sr Ti Sr 1_454 1_554 70.53
Sr Ti Sr 1_454 . 109.47
Sr Ti Zr 1_454 . 0
Sr Ti Nb 1_454 . 0
Sr Ti O 1_454 1_554 54.74
Sr Ti O 1_454 . 125.26
Sr Ti O 1_454 5_455 54.74
Sr Ti O 1_454 5_555 125.26
Sr Ti O 1_454 9_545 125.26
Sr Ti O 1_454 9_555 54.74
Sr Ti Sr 1_455 1_544 180.0(5)
Sr Ti Sr 1_455 1_545 109.47
Sr Ti Sr 1_455 1_554 109.47
Sr Ti Sr 1_455 . 70.53
Sr Ti Zr 1_455 . 0
Sr Ti Nb 1_455 . 0
Sr Ti O 1_455 1_554 125.26
Sr Ti O 1_455 . 54.74
Sr Ti O 1_455 5_455 54.74
Sr Ti O 1_455 5_555 125.26
Sr Ti O 1_455 9_545 125.26
Sr Ti O 1_455 9_555 54.74
Sr Ti Sr 1_544 1_545 70.53
Sr Ti Sr 1_544 1_554 70.53
Sr Ti Sr 1_544 . 109.47
Sr Ti Zr 1_544 . 0
Sr Ti Nb 1_544 . 0
Sr Ti O 1_544 1_554 54.74
Sr Ti O 1_544 . 125.26
Sr Ti O 1_544 5_455 125.26
Sr Ti O 1_544 5_555 54.74
Sr Ti O 1_544 9_545 54.74
Sr Ti O 1_544 9_555 125.26
Sr Ti Sr 1_545 1_554 109.47
Sr Ti Sr 1_545 . 70.53
Sr Ti Zr 1_545 . 0
Sr Ti Nb 1_545 . 0
Sr Ti O 1_545 1_554 125.26
Sr Ti O 1_545 . 54.74
Sr Ti O 1_545 5_455 125.26
Sr Ti O 1_545 5_555 54.74
Sr Ti O 1_545 9_545 54.74
Sr Ti O 1_545 9_555 125.26
Sr Ti Sr 1_554 . 70.53
Sr Ti Zr 1_554 . 0
Sr Ti Nb 1_554 . 0
Sr Ti O 1_554 1_554 54.74
Sr Ti O 1_554 . 125.26
Sr Ti O 1_554 5_455 125.26
Sr Ti O 1_554 5_555 54.74
Sr Ti O 1_554 9_545 125.26
Sr Ti O 1_554 9_555 54.74
Sr Ti Zr . . 0
Sr Ti Nb . . 0
Sr Ti O . 1_554 125.26
Sr Ti O . . 54.74
Sr Ti O . 5_455 125.26
Sr Ti O . 5_555 54.74
Sr Ti O . 9_545 125.26
Sr Ti O . 9_555 54.74
Zr Ti Nb . . 0
Zr Ti O . 1_554 0
Zr Ti O . . 0
Zr Ti O . 5_455 0
Zr Ti O . 5_555 0
Zr Ti O . 9_545 0
Zr Ti O . 9_555 0
Nb Ti O . 1_554 0
Nb Ti O . . 0
Nb Ti O . 5_455 0
Nb Ti O . 5_555 0
Nb Ti O . 9_545 0
Nb Ti O . 9_555 0
O Ti O 1_554 . 180.0(5)
O Ti O 1_554 5_455 90
O Ti O 1_554 5_555 90
O Ti O 1_554 9_545 90
O Ti O 1_554 9_555 90
O Ti O . 5_455 90
O Ti O . 5_555 90
O Ti O . 9_545 90
O Ti O . 9_555 90
O Ti O 5_455 5_555 180.0(5)
O Ti O 5_455 9_545 90
O Ti O 5_455 9_555 90
O Ti O 5_555 9_545 90
O Ti O 5_555 9_555 90
O Ti O 9_545 9_555 180.0(5)
Sr Zr Sr 1_444 1_445 70.53
Sr Zr Sr 1_444 1_454 70.53
Sr Zr Sr 1_444 1_455 109.47
Sr Zr Sr 1_444 1_544 70.53
Sr Zr Sr 1_444 1_545 109.47
Sr Zr Sr 1_444 1_554 109.47
Sr Zr Sr 1_444 . 180.0(5)
Sr Zr Ti 1_444 . 0
Sr Zr Nb 1_444 . 0
Sr Zr O 1_444 1_554 54.74
Sr Zr O 1_444 . 125.26
Sr Zr O 1_444 5_455 54.74
Sr Zr O 1_444 5_555 125.26
Sr Zr O 1_444 9_545 54.74
Sr Zr O 1_444 9_555 125.26
Sr Zr Sr 1_445 1_454 109.47
Sr Zr Sr 1_445 1_455 70.53
Sr Zr Sr 1_445 1_544 109.47
Sr Zr Sr 1_445 1_545 70.53
Sr Zr Sr 1_445 1_554 180.0(5)
Sr Zr Sr 1_445 . 109.47
Sr Zr Ti 1_445 . 0
Sr Zr Nb 1_445 . 0
Sr Zr O 1_445 1_554 125.26
Sr Zr O 1_445 . 54.74
Sr Zr O 1_445 5_455 54.74
Sr Zr O 1_445 5_555 125.26
Sr Zr O 1_445 9_545 54.74
Sr Zr O 1_445 9_555 125.26
Sr Zr Sr 1_454 1_455 70.53
Sr Zr Sr 1_454 1_544 109.47
Sr Zr Sr 1_454 1_545 180.0(5)
Sr Zr Sr 1_454 1_554 70.53
Sr Zr Sr 1_454 . 109.47
Sr Zr Ti 1_454 . 0
Sr Zr Nb 1_454 . 0
Sr Zr O 1_454 1_554 54.74
Sr Zr O 1_454 . 125.26
Sr Zr O 1_454 5_455 54.74
Sr Zr O 1_454 5_555 125.26
Sr Zr O 1_454 9_545 125.26
Sr Zr O 1_454 9_555 54.74
Sr Zr Sr 1_455 1_544 180.0(5)
Sr Zr Sr 1_455 1_545 109.47
Sr Zr Sr 1_455 1_554 109.47
Sr Zr Sr 1_455 . 70.53
Sr Zr Ti 1_455 . 0
Sr Zr Nb 1_455 . 0
Sr Zr O 1_455 1_554 125.26
Sr Zr O 1_455 . 54.74
Sr Zr O 1_455 5_455 54.74
Sr Zr O 1_455 5_555 125.26
Sr Zr O 1_455 9_545 125.26
Sr Zr O 1_455 9_555 54.74
Sr Zr Sr 1_544 1_545 70.53
Sr Zr Sr 1_544 1_554 70.53
Sr Zr Sr 1_544 . 109.47
Sr Zr Ti 1_544 . 0
Sr Zr Nb 1_544 . 0
Sr Zr O 1_544 1_554 54.74
Sr Zr O 1_544 . 125.26
Sr Zr O 1_544 5_455 125.26
Sr Zr O 1_544 5_555 54.74
Sr Zr O 1_544 9_545 54.74
Sr Zr O 1_544 9_555 125.26
Sr Zr Sr 1_545 1_554 109.47
Sr Zr Sr 1_545 . 70.53
Sr Zr Ti 1_545 . 0
Sr Zr Nb 1_545 . 0
Sr Zr O 1_545 1_554 125.26
Sr Zr O 1_545 . 54.74
Sr Zr O 1_545 5_455 125.26
Sr Zr O 1_545 5_555 54.74
Sr Zr O 1_545 9_545 54.74
Sr Zr O 1_545 9_555 125.26
Sr Zr Sr 1_554 . 70.53
Sr Zr Ti 1_554 . 0
Sr Zr Nb 1_554 . 0
Sr Zr O 1_554 1_554 54.74
Sr Zr O 1_554 . 125.26
Sr Zr O 1_554 5_455 125.26
Sr Zr O 1_554 5_555 54.74
Sr Zr O 1_554 9_545 125.26
Sr Zr O 1_554 9_555 54.74
Sr Zr Ti . . 0
Sr Zr Nb . . 0
Sr Zr O . 1_554 125.26
Sr Zr O . . 54.74
Sr Zr O . 5_455 125.26
Sr Zr O . 5_555 54.74
Sr Zr O . 9_545 125.26
Sr Zr O . 9_555 54.74
Ti Zr Nb . . 0
Ti Zr O . 1_554 0
Ti Zr O . . 0
Ti Zr O . 5_455 0
Ti Zr O . 5_555 0
Ti Zr O . 9_545 0
Ti Zr O . 9_555 0
Nb Zr O . 1_554 0
Nb Zr O . . 0
Nb Zr O . 5_455 0
Nb Zr O . 5_555 0
Nb Zr O . 9_545 0
Nb Zr O . 9_555 0
O Zr O 1_554 . 180.0(5)
O Zr O 1_554 5_455 90
O Zr O 1_554 5_555 90
O Zr O 1_554 9_545 90
O Zr O 1_554 9_555 90
O Zr O . 5_455 90
O Zr O . 5_555 90
O Zr O . 9_545 90
O Zr O . 9_555 90
O Zr O 5_455 5_555 180.0(5)
O Zr O 5_455 9_545 90
O Zr O 5_455 9_555 90
O Zr O 5_555 9_545 90
O Zr O 5_555 9_555 90
O Zr O 9_545 9_555 180.0(5)
Sr Nb Sr 1_444 1_445 70.53
Sr Nb Sr 1_444 1_454 70.53
Sr Nb Sr 1_444 1_455 109.47
Sr Nb Sr 1_444 1_544 70.53
Sr Nb Sr 1_444 1_545 109.47
Sr Nb Sr 1_444 1_554 109.47
Sr Nb Sr 1_444 . 180.0(5)
Sr Nb Ti 1_444 . 0
Sr Nb Zr 1_444 . 0
Sr Nb O 1_444 1_554 54.74
Sr Nb O 1_444 . 125.26
Sr Nb O 1_444 5_455 54.74
Sr Nb O 1_444 5_555 125.26
Sr Nb O 1_444 9_545 54.74
Sr Nb O 1_444 9_555 125.26
Sr Nb Sr 1_445 1_454 109.47
Sr Nb Sr 1_445 1_455 70.53
Sr Nb Sr 1_445 1_544 109.47
Sr Nb Sr 1_445 1_545 70.53
Sr Nb Sr 1_445 1_554 180.0(5)
Sr Nb Sr 1_445 . 109.47
Sr Nb Ti 1_445 . 0
Sr Nb Zr 1_445 . 0
Sr Nb O 1_445 1_554 125.26
Sr Nb O 1_445 . 54.74
Sr Nb O 1_445 5_455 54.74
Sr Nb O 1_445 5_555 125.26
Sr Nb O 1_445 9_545 54.74
Sr Nb O 1_445 9_555 125.26
Sr Nb Sr 1_454 1_455 70.53
Sr Nb Sr 1_454 1_544 109.47
Sr Nb Sr 1_454 1_545 180.0(5)
Sr Nb Sr 1_454 1_554 70.53
Sr Nb Sr 1_454 . 109.47
Sr Nb Ti 1_454 . 0
Sr Nb Zr 1_454 . 0
Sr Nb O 1_454 1_554 54.74
Sr Nb O 1_454 . 125.26
Sr Nb O 1_454 5_455 54.74
Sr Nb O 1_454 5_555 125.26
Sr Nb O 1_454 9_545 125.26
Sr Nb O 1_454 9_555 54.74
Sr Nb Sr 1_455 1_544 180.0(5)
Sr Nb Sr 1_455 1_545 109.47
Sr Nb Sr 1_455 1_554 109.47
Sr Nb Sr 1_455 . 70.53
Sr Nb Ti 1_455 . 0
Sr Nb Zr 1_455 . 0
Sr Nb O 1_455 1_554 125.26
Sr Nb O 1_455 . 54.74
Sr Nb O 1_455 5_455 54.74
Sr Nb O 1_455 5_555 125.26
Sr Nb O 1_455 9_545 125.26
Sr Nb O 1_455 9_555 54.74
Sr Nb Sr 1_544 1_545 70.53
Sr Nb Sr 1_544 1_554 70.53
Sr Nb Sr 1_544 . 109.47
Sr Nb Ti 1_544 . 0
Sr Nb Zr 1_544 . 0
Sr Nb O 1_544 1_554 54.74
Sr Nb O 1_544 . 125.26
Sr Nb O 1_544 5_455 125.26
Sr Nb O 1_544 5_555 54.74
Sr Nb O 1_544 9_545 54.74
Sr Nb O 1_544 9_555 125.26
Sr Nb Sr 1_545 1_554 109.47
Sr Nb Sr 1_545 . 70.53
Sr Nb Ti 1_545 . 0
Sr Nb Zr 1_545 . 0
Sr Nb O 1_545 1_554 125.26
Sr Nb O 1_545 . 54.74
Sr Nb O 1_545 5_455 125.26
Sr Nb O 1_545 5_555 54.74
Sr Nb O 1_545 9_545 54.74
Sr Nb O 1_545 9_555 125.26
Sr Nb Sr 1_554 . 70.53
Sr Nb Ti 1_554 . 0
Sr Nb Zr 1_554 . 0
Sr Nb O 1_554 1_554 54.74
Sr Nb O 1_554 . 125.26
Sr Nb O 1_554 5_455 125.26
Sr Nb O 1_554 5_555 54.74
Sr Nb O 1_554 9_545 125.26
Sr Nb O 1_554 9_555 54.74
Sr Nb Ti . . 0
Sr Nb Zr . . 0
Sr Nb O . 1_554 125.26
Sr Nb O . . 54.74
Sr Nb O . 5_455 125.26
Sr Nb O . 5_555 54.74
Sr Nb O . 9_545 125.26
Sr Nb O . 9_555 54.74
Ti Nb Zr . . 0
Ti Nb O . 1_554 0
Ti Nb O . . 0
Ti Nb O . 5_455 0
Ti Nb O . 5_555 0
Ti Nb O . 9_545 0
Ti Nb O . 9_555 0
Zr Nb O . 1_554 0
Zr Nb O . . 0
Zr Nb O . 5_455 0
Zr Nb O . 5_555 0
Zr Nb O . 9_545 0
Zr Nb O . 9_555 0
O Nb O 1_554 . 180.0(5)
O Nb O 1_554 5_455 90
O Nb O 1_554 5_555 90
O Nb O 1_554 9_545 90
O Nb O 1_554 9_555 90
O Nb O . 5_455 90
O Nb O . 5_555 90
O Nb O . 9_545 90
O Nb O . 9_555 90
O Nb O 5_455 5_555 180.0(5)
O Nb O 5_455 9_545 90
O Nb O 5_455 9_555 90
O Nb O 5_555 9_545 90
O Nb O 5_555 9_555 90
O Nb O 9_545 9_555 180.0(5)
Ti O Ti . 1_556 180.0(5)
Ti O Zr . . 0.0(5)
Ti O Zr . 1_556 180.0(5)
Ti O Nb . . 0.0(5)
Ti O Nb . 1_556 180.0(5)
Ti O Zr 1_556 . 180.0(5)
Ti O Zr 1_556 1_556 0.0(5)
Ti O Nb 1_556 . 180.0(5)
Ti O Nb 1_556 1_556 0.0(5)
Zr O Zr . 1_556 180.0(5)
Zr O Nb . . 0.0(5)
Zr O Nb . 1_556 180.0(5)
Zr O Nb 1_556 . 180.0(5)
Zr O Nb 1_556 1_556 0.0(5)
Nb O Nb . 1_556 180.0(5)

loop_
_geom_bond_atom_site_label_1
_geom_bond_atom_site_label_2
_geom_bond_site_symmetry_2
_geom_bond_distance
Sr Sr 1_455 3.9567
Sr Sr 1_545 3.9567
Sr Sr 1_554 3.9567
Sr Sr 1_556 3.9567
Sr Sr 1_565 3.9567
Sr Sr 1_655 3.9567
Sr Ti . 3.4266
Sr Ti 1_556 3.4266
Sr Ti 1_565 3.4266
Sr Ti 1_566 3.4266
Sr Ti 1_655 3.4266
Sr Ti 1_656 3.4266
Sr Ti 1_665 3.4266
Sr Ti 1_666 3.4266
Sr Zr . 3.4266
Sr Zr 1_556 3.4266
Sr Zr 1_565 3.4266
Sr Zr 1_566 3.4266
Sr Zr 1_655 3.4266
Sr Zr 1_656 3.4266
Sr Zr 1_665 3.4266
Sr Zr 1_666 3.4266
Sr Nb . 3.4266
Sr Nb 1_556 3.4266
Sr Nb 1_565 3.4266
Sr Nb 1_566 3.4266
Sr Nb 1_655 3.4266
Sr Nb 1_656 3.4266
Sr Nb 1_665 3.4266
Sr Nb 1_666 3.4266
Ti Zr . 0
Ti Nb . 0
Ti O 1_554 1.9783
Ti O . 1.9783
Ti O 5_455 1.9783
Ti O 5_555 1.9783
Ti O 9_545 1.9783
Ti O 9_555 1.9783
Zr Nb . 0
Zr O 1_554 1.9783
Zr O . 1.9783
Zr O 5_455 1.9783
Zr O 5_555 1.9783
Zr O 9_545 1.9783
Zr O 9_555 1.9783
Nb O 1_554 1.9783
Nb O . 1.9783
Nb O 5_455 1.9783
Nb O 5_555 1.9783
Nb O 9_545 1.9783
Nb O 9_555 1.9783
